data_2210378
loop_
_publ_author_name
'G. Senthil Kumar'
'K. Chinnakali'
'M. Poornachandran'
'R. Raghunathan'
'Hoong-Kun Fun'

_publ_section_title 2-(4-Fluorophenyl)-5-(phenylsulfonyl)perhydro-1,3-thiazolo[3,4-<i>a</i>]pyrrolo[4,5-<i>c</i>]pyrrole
_journal_coeditor_code SJ2097
_journal_issue 9
_journal_name_full 'Acta Crystallographica Section E'
_journal_page_first o3981
_journal_page_last o3983
_journal_paper_doi 10.1107/S1600536806031035
_journal_volume 62
_journal_year 2006
_chemical_formula_iupac 'C20 H21 F N2 O2 S2'
_chemical_formula_moiety 'C20 H21 F N2 O2 S2'
_chemical_formula_sum 'C20 H21 F N2 O2 S2'
_chemical_formula_weight 404.51
_chemical_name_systematic
;
2-(4-Fluorophenyl)-5-(phenylsulfonyl)perhydro-1,3-thiazolo[3,4-a]pyrrolo[4,5-
c]pyrrole
;
_space_group_IT_number 14
_symmetry_cell_setting monoclinic
_symmetry_space_group_name_Hall '-P 2ybc'
_symmetry_space_group_name_H-M 'P 1 21/c 1'
_atom_sites_solution_hydrogens geom
_atom_sites_solution_primary direct
_atom_sites_solution_secondary difmap
_audit_creation_method SHELXL97
_cell_angle_alpha 90.00
_cell_angle_beta 94.0550(10)
_cell_angle_gamma 90.00
_cell_formula_units_Z 4
_cell_length_a 10.48060(10)
_cell_length_b 10.61060(10)
_cell_length_c 16.8245(2)
_cell_measurement_reflns_used 9333
_cell_measurement_temperature 100.00(10)
_cell_measurement_theta_max 36.603
_cell_measurement_theta_min 2.734
_cell_volume 1866.29(3)
_computing_cell_refinement APEX2
_computing_data_collection 'APEX2 (Bruker, 2005)'
_computing_data_reduction 'SAINT (Bruker, 2005)'
_computing_molecular_graphics SHELXTL
_computing_publication_material 'SHELXTL and PLATON (Spek, 2003)'
_computing_structure_refinement SHELXTL
_computing_structure_solution 'SHELXTL (Sheldrick, 1998)'
_diffrn_ambient_temperature 100.00(10)
_diffrn_detector_area_resol_mean 8.33
_diffrn_measured_fraction_theta_full 0.993
_diffrn_measured_fraction_theta_max 0.993
_diffrn_measurement_device_type 'Bruker SMART APEXII CCD area-detector'
_diffrn_measurement_method \w
_diffrn_radiation_monochromator graphite
_diffrn_radiation_source 'fine-focus sealed tube'
_diffrn_radiation_type MoK\a
_diffrn_radiation_wavelength 0.71073
_diffrn_reflns_av_R_equivalents 0.0360
_diffrn_reflns_av_sigmaI/netI 0.0238
_diffrn_reflns_limit_h_max 17
_diffrn_reflns_limit_h_min -17
_diffrn_reflns_limit_k_max 18
_diffrn_reflns_limit_k_min -18
_diffrn_reflns_limit_l_max 28
_diffrn_reflns_limit_l_min -28
_diffrn_reflns_number 62572
_diffrn_reflns_theta_full 37.50
_diffrn_reflns_theta_max 37.50
_diffrn_reflns_theta_min 2.27
_diffrn_standards_number 0
_exptl_absorpt_coefficient_mu 0.314
_exptl_absorpt_correction_T_max 0.9118
_exptl_absorpt_correction_T_min 0.8638
_exptl_absorpt_correction_type multi-scan
_exptl_absorpt_process_details '(SADABS; Bruker, 2005)'
_exptl_crystal_colour colourless
_exptl_crystal_density_diffrn 1.440
_exptl_crystal_density_method 'not measured'
_exptl_crystal_description Block
_exptl_crystal_F_000 848
_exptl_crystal_size_max 0.48
_exptl_crystal_size_mid 0.42
_exptl_crystal_size_min 0.30
_refine_diff_density_max 0.625
_refine_diff_density_min -0.419
_refine_ls_extinction_method none
_refine_ls_goodness_of_fit_ref 1.022
_refine_ls_hydrogen_treatment constr
_refine_ls_matrix_type full
_refine_ls_number_parameters 254
_refine_ls_number_reflns 9762
_refine_ls_number_restraints 2
_refine_ls_restrained_S_all 1.022
_refine_ls_R_factor_all 0.0457
_refine_ls_R_factor_gt 0.0368
_refine_ls_shift/su_max 0.001
_refine_ls_shift/su_mean <0.001
_refine_ls_structure_factor_coef Fsqd
_refine_ls_weighting_details 'calc w=1/[\s^2^(Fo^2^)+(0.0516P)^2^+0.4746P] where P=(Fo^2^+2Fc^2^)/3'
_refine_ls_weighting_scheme calc
_refine_ls_wR_factor_gt 0.0945
_refine_ls_wR_factor_ref 0.0998
_reflns_number_gt 8289
_reflns_number_total 9762
_reflns_threshold_expression I>2\s(I)
_cod_data_source_file sj2097.cif
_cod_data_source_block I
_cod_original_sg_symbol_H-M 'P 21/c'
_cod_database_code 2210378
_cod_database_fobs_code 2210378

loop_
_symmetry_equiv_pos_as_xyz
'x, y, z'
'-x, y+1/2, -z+1/2'
'-x, -y, -z'
'x, -y-1/2, z-1/2'

loop_
_atom_site_type_symbol
_atom_site_label
_atom_site_fract_x
_atom_site_fract_y
_atom_site_fract_z
_atom_site_U_iso_or_equiv
_atom_site_adp_type
_atom_site_calc_flag
_atom_site_refinement_flags
_atom_site_occupancy
_atom_site_disorder_assembly
_atom_site_disorder_group
S S1 -0.11192(2) -0.12566(2) 0.165581(15) 0.02298(5) Uani d D 1 . .
S S2 0.513995(18) 0.068797(18) 0.181535(11) 0.01555(4) Uani d . 1 . .
F F1 -0.15167(6) 0.40452(6) -0.05085(4) 0.02827(12) Uani d . 1 . .
O O1 0.59374(6) 0.12695(7) 0.24431(4) 0.02201(12) Uani d . 1 . .
O O2 0.56581(6) -0.02464(6) 0.13091(4) 0.02099(11) Uani d . 1 . .
N N1 0.39763(6) 0.00111(7) 0.22281(4) 0.01597(11) Uani d . 1 A .
N N2 0.09697(6) 0.01072(6) 0.19583(4) 0.01407(10) Uani d . 1 . .
C C1 0.33523(8) 0.06010(8) 0.28919(5) 0.01812(13) Uani d . 1 A .
H H1A 0.2962 0.1420 0.2732 0.022 Uiso calc R 1 . .
H H1B 0.3965 0.0729 0.3360 0.022 Uiso calc R 1 . .
C C2 0.23299(8) -0.03743(8) 0.30660(5) 0.01931(14) Uani d . 1 . .
H H2 0.2687 -0.1064 0.3421 0.023 Uiso calc R 1 A .
C C3 0.19055(7) -0.08640(7) 0.22291(5) 0.01634(12) Uani d . 1 A .
H H3 0.1516 -0.1723 0.2242 0.020 Uiso calc R 1 . .
C C4 0.30906(7) -0.08322(7) 0.17516(5) 0.01703(12) Uani d . 1 . .
H H4A 0.3461 -0.1685 0.1705 0.020 Uiso calc R 1 A .
H H4B 0.2886 -0.0487 0.1211 0.020 Uiso calc R 1 . .
C C5 0.11189(9) 0.02083(10) 0.33813(5) 0.02348(16) Uani d . 1 A .
H H5A 0.0743 -0.0364 0.3766 0.028 Uiso calc R 1 . .
H H5B 0.1317 0.1025 0.3646 0.028 Uiso calc R 1 . .
C C6 0.01993(8) 0.03918(8) 0.26388(5) 0.01960(14) Uani d D 1 A .
H H6A -0.0146 0.1270 0.2607 0.024 Uiso calc PR 0.45(2) A 1
H H6B 0.0055 0.1285 0.2609 0.024 Uiso d PR 0.55(2) A 2
C C7A -0.0899(5) -0.0602(6) 0.2648(2) 0.0260(9) Uani d PD 0.45(2) A 1
H H7AA -0.1698 -0.0196 0.2797 0.031 Uiso calc PR 0.45(2) A 1
H H7AB -0.0667 -0.1275 0.3040 0.031 Uiso calc PR 0.45(2) A 1
C C7B -0.1077(5) -0.0340(8) 0.2568(3) 0.0462(14) Uani d PD 0.55(2) A 2
H H7BA -0.1807 0.0255 0.2551 0.055 Uiso calc PR 0.55(2) A 2
H H7BB -0.1136 -0.0904 0.3033 0.055 Uiso calc PR 0.55(2) A 2
C C8 0.01249(7) -0.02360(7) 0.12746(5) 0.01488(12) Uani d . 1 A .
H H8 0.0624 -0.0745 0.0904 0.018 Uiso calc R 1 . .
C C9 -0.03816(7) 0.09320(7) 0.08314(4) 0.01445(11) Uani d . 1 . .
C C10 -0.16733(8) 0.11320(8) 0.06119(5) 0.01782(13) Uani d . 1 A .
H H10 -0.2291 0.0543 0.0768 0.021 Uiso calc R 1 . .
C C11 -0.20688(8) 0.21942(8) 0.01633(5) 0.02000(14) Uani d . 1 . .
H H11 -0.2949 0.2339 0.0018 0.024 Uiso calc R 1 A .
C C12 -0.11478(8) 0.30233(8) -0.00616(5) 0.01877(14) Uani d . 1 A .
C C13 0.01408(8) 0.28695(7) 0.01541(5) 0.01794(13) Uani d . 1 . .
H H13 0.0752 0.3466 -0.0001 0.022 Uiso calc R 1 A .
C C14 0.05168(7) 0.18179(7) 0.06049(5) 0.01634(12) Uani d . 1 A .
H H14 0.1397 0.1698 0.0762 0.020 Uiso calc R 1 . .
C C15 0.45021(7) 0.19042(7) 0.11893(4) 0.01537(12) Uani d . 1 . .
C C16 0.42730(8) 0.30893(8) 0.15130(5) 0.01834(13) Uani d . 1 . .
H H16 0.4441 0.3238 0.2067 0.022 Uiso calc R 1 . .
C C17 0.37957(8) 0.40491(8) 0.10122(5) 0.02021(14) Uani d . 1 . .
H H17 0.3638 0.4859 0.1224 0.024 Uiso calc R 1 . .
C C18 0.35492(9) 0.38225(8) 0.01986(5) 0.02059(14) Uani d . 1 . .
H H18 0.3237 0.4484 -0.0142 0.025 Uiso calc R 1 . .
C C19 0.37574(9) 0.26312(9) -0.01171(5) 0.02074(14) Uani d . 1 . .
H H19 0.3576 0.2479 -0.0670 0.025 Uiso calc R 1 . .
C C20 0.42315(8) 0.16653(8) 0.03796(5) 0.01832(13) Uani d . 1 . .
H H20 0.4370 0.0850 0.0169 0.022 Uiso calc R 1 . .

loop_
_atom_site_aniso_label
_atom_site_aniso_U_11
_atom_site_aniso_U_22
_atom_site_aniso_U_33
_atom_site_aniso_U_12
_atom_site_aniso_U_13
_atom_site_aniso_U_23
S1 0.01822(9) 0.01926(9) 0.03139(11) -0.00416(6) 0.00132(8) 0.00568(7)
S2 0.01232(8) 0.01876(8) 0.01540(8) 0.00140(5) -0.00023(6) -0.00015(6)
F1 0.0321(3) 0.0217(2) 0.0303(3) 0.0092(2) -0.0023(2) 0.0074(2)
O1 0.0177(3) 0.0273(3) 0.0200(3) -0.0025(2) -0.0057(2) 0.0001(2)
O2 0.0173(3) 0.0234(3) 0.0226(3) 0.0061(2) 0.0041(2) -0.0012(2)
N1 0.0149(3) 0.0184(3) 0.0146(3) 0.0000(2) 0.0012(2) -0.0014(2)
N2 0.0139(2) 0.0150(2) 0.0134(2) 0.00161(18) 0.00123(19) 0.00065(19)
C1 0.0179(3) 0.0225(3) 0.0141(3) 0.0004(2) 0.0016(2) -0.0017(2)
C2 0.0194(3) 0.0232(3) 0.0153(3) 0.0014(3) 0.0006(2) 0.0057(3)
C3 0.0161(3) 0.0143(3) 0.0186(3) 0.0012(2) 0.0007(2) 0.0032(2)
C4 0.0155(3) 0.0163(3) 0.0191(3) 0.0008(2) 0.0002(2) -0.0025(2)
C5 0.0220(4) 0.0341(4) 0.0148(3) 0.0016(3) 0.0043(3) 0.0046(3)
C6 0.0202(3) 0.0233(3) 0.0157(3) 0.0055(3) 0.0040(3) 0.0006(3)
C7A 0.0147(14) 0.043(2) 0.0204(12) -0.0080(12) 0.0035(9) 0.0017(10)
C7B 0.0109(10) 0.107(4) 0.0210(11) -0.0014(16) 0.0023(8) 0.0010(17)
C8 0.0136(3) 0.0151(3) 0.0159(3) -0.0001(2) 0.0010(2) 0.0000(2)
C9 0.0137(3) 0.0159(3) 0.0137(3) 0.0011(2) 0.0012(2) -0.0007(2)
C10 0.0140(3) 0.0206(3) 0.0188(3) 0.0017(2) 0.0010(2) -0.0001(3)
C11 0.0159(3) 0.0228(3) 0.0210(3) 0.0058(3) -0.0008(3) -0.0003(3)
C12 0.0227(4) 0.0161(3) 0.0172(3) 0.0062(2) -0.0004(3) 0.0006(2)
C13 0.0207(3) 0.0161(3) 0.0171(3) 0.0009(2) 0.0013(2) 0.0016(2)
C14 0.0149(3) 0.0172(3) 0.0169(3) 0.0005(2) 0.0007(2) 0.0013(2)
C15 0.0137(3) 0.0177(3) 0.0147(3) 0.0000(2) 0.0005(2) -0.0003(2)
C16 0.0193(3) 0.0185(3) 0.0169(3) -0.0005(2) -0.0013(2) -0.0029(2)
C17 0.0218(4) 0.0175(3) 0.0210(3) 0.0008(3) -0.0007(3) -0.0014(3)
C18 0.0213(4) 0.0211(3) 0.0192(3) 0.0018(3) -0.0001(3) 0.0023(3)
C19 0.0236(4) 0.0236(4) 0.0149(3) 0.0033(3) 0.0006(3) 0.0001(3)
C20 0.0199(3) 0.0200(3) 0.0151(3) 0.0025(2) 0.0016(2) -0.0014(2)

loop_
_atom_type_symbol
_atom_type_description
_atom_type_scat_dispersion_real
_atom_type_scat_dispersion_imag
_atom_type_scat_source
C C 0.0033 0.0016 'International Tables Vol C Tables 4.2.6.8 and 6.1.1.4'
H H 0.0000 0.0000 'International Tables Vol C Tables 4.2.6.8 and 6.1.1.4'
N N 0.0061 0.0033 'International Tables Vol C Tables 4.2.6.8 and 6.1.1.4'
O O 0.0106 0.0060 'International Tables Vol C Tables 4.2.6.8 and 6.1.1.4'
F F 0.0171 0.0103 'International Tables Vol C Tables 4.2.6.8 and 6.1.1.4'
S S 0.1246 0.1234 'International Tables Vol C Tables 4.2.6.8 and 6.1.1.4'

loop_
_geom_angle_atom_site_label_1
_geom_angle_atom_site_label_2
_geom_angle_atom_site_label_3
_geom_angle
C7A S1 C8 92.77(9)
C7B S1 C8 90.22(15)
O2 S2 O1 120.42(4)
O2 S2 N1 106.05(4)
O1 S2 N1 107.00(4)
O2 S2 C15 107.05(4)
O1 S2 C15 107.46(4)
N1 S2 C15 108.42(4)
C1 N1 C4 111.81(6)
C1 N1 S2 121.77(6)
C4 N1 S2 119.94(5)
C8 N2 C3 115.24(6)
C8 N2 C6 109.26(6)
C3 N2 C6 106.97(6)
N1 C1 C2 102.23(6)
N1 C1 H1A 111.3
C2 C1 H1A 111.3
N1 C1 H1B 111.3
C2 C1 H1B 111.3
H1A C1 H1B 109.2
C1 C2 C3 102.36(6)
C1 C2 C5 113.53(7)
C3 C2 C5 105.02(7)
C1 C2 H2 111.8
C3 C2 H2 111.8
C5 C2 H2 111.8
N2 C3 C4 111.76(6)
N2 C3 C2 100.96(6)
C4 C3 C2 106.33(6)
N2 C3 H3 112.4
C4 C3 H3 112.4
C2 C3 H3 112.4
N1 C4 C3 103.32(6)
N1 C4 H4A 111.1
C3 C4 H4A 111.1
N1 C4 H4B 111.1
C3 C4 H4B 111.1
H4A C4 H4B 109.1
C6 C5 C2 104.83(7)
C6 C5 H5A 110.8
C2 C5 H5A 110.8
C6 C5 H5B 110.8
C2 C5 H5B 110.8
H5A C5 H5B 108.9
N2 C6 C5 104.98(6)
N2 C6 C7B 110.82(12)
C5 C6 C7B 119.3(3)
N2 C6 C7A 108.26(16)
C5 C6 C7A 109.1(2)
N2 C6 H6A 111.4
C5 C6 H6A 111.4
C7A C6 H6A 111.4
N2 C6 H6B 104.7
C5 C6 H6B 104.8
C7B C6 H6B 111.1
C7A C6 H6B 123.6
C6 C7A S1 107.23(18)
C6 C7A H7AA 110.3
S1 C7A H7AA 110.3
C6 C7A H7AB 110.3
S1 C7A H7AB 110.3
H7AA C7A H7AB 108.5
C6 C7B S1 107.67(17)
C6 C7B H7BA 110.2
S1 C7B H7BA 110.2
C6 C7B H7BB 110.2
S1 C7B H7BB 110.2
H7BA C7B H7BB 108.5
N2 C8 C9 110.91(6)
N2 C8 S1 106.21(5)
C9 C8 S1 114.69(5)
N2 C8 H8 108.3
C9 C8 H8 108.3
S1 C8 H8 108.3
C10 C9 C14 118.96(7)
C10 C9 C8 123.51(7)
C14 C9 C8 117.47(7)
C9 C10 C11 120.62(8)
C9 C10 H10 119.7
C11 C10 H10 119.7
C12 C11 C10 118.32(7)
C12 C11 H11 120.8
C10 C11 H11 120.8
F1 C12 C11 118.91(7)
F1 C12 C13 118.25(8)
C11 C12 C13 122.84(7)
C12 C13 C14 118.14(7)
C12 C13 H13 120.9
C14 C13 H13 120.9
C13 C14 C9 121.09(7)
C13 C14 H14 119.5
C9 C14 H14 119.5
C20 C15 C16 121.01(7)
C20 C15 S2 119.45(6)
C16 C15 S2 119.54(6)
C17 C16 C15 119.12(7)
C17 C16 H16 120.4
C15 C16 H16 120.4
C16 C17 C18 120.08(8)
C16 C17 H17 120.0
C18 C17 H17 120.0
C19 C18 C17 120.44(8)
C19 C18 H18 119.8
C17 C18 H18 119.8
C20 C19 C18 119.85(8)
C20 C19 H19 120.1
C18 C19 H19 120.1
C19 C20 C15 119.47(7)
C19 C20 H20 120.3
C15 C20 H20 120.3

loop_
_geom_bond_atom_site_label_1
_geom_bond_atom_site_label_2
_geom_bond_distance
S1 C7A 1.808(3)
S1 C7B 1.815(3)
S1 C8 1.8445(8)
S2 O2 1.4383(7)
S2 O1 1.4386(7)
S2 N1 1.6140(7)
S2 C15 1.7669(8)
F1 C12 1.3600(10)
N1 C1 1.4732(10)
N1 C4 1.4831(10)
N2 C8 1.4477(10)
N2 C3 1.4724(10)
N2 C6 1.4780(10)
C1 C2 1.5328(12)
C1 H1A 0.99
C1 H1B 0.99
C2 C3 1.5368(12)
C2 C5 1.5393(12)
C2 H2 1.00
C3 C4 1.5266(11)
C3 H3 1.00
C4 H4A 0.99
C4 H4B 0.99
C5 C6 1.5353(12)
C5 H5A 0.99
C5 H5B 0.99
C6 C7B 1.544(3)
C6 C7A 1.562(3)
C6 H6A 1.00
C6 H6B 0.96
C7A H7AA 0.99
C7A H7AB 0.99
C7B H7BA 0.99
C7B H7BB 0.99
C8 C9 1.5224(11)
C8 H8 1.00
C9 C10 1.3941(11)
C9 C14 1.4022(11)
C10 C11 1.4026(12)
C10 H10 0.95
C11 C12 1.3786(13)
C11 H11 0.95
C12 C13 1.3831(12)
C13 C14 1.3904(11)
C13 H13 0.95
C14 H14 0.95
C15 C20 1.3949(11)
C15 C16 1.3978(11)
C16 C17 1.3920(12)
C16 H16 0.95
C17 C18 1.3959(12)
C17 H17 0.95
C18 C19 1.3943(12)
C18 H18 0.95
C19 C20 1.3917(12)
C19 H19 0.95
C20 H20 0.95

loop_
_geom_hbond_atom_site_label_D
_geom_hbond_atom_site_label_H
_geom_hbond_atom_site_label_A
_geom_hbond_site_symmetry_A
_geom_hbond_distance_DH
_geom_hbond_distance_HA
_geom_hbond_distance_DA
_geom_hbond_angle_DHA
C7B H7BA O1 1_455 0.99 2.59 3.558(6) 165
C10 H10 S1 . 0.95 2.67 3.1147(9) 109
C10 H10 O2 1_455 0.95 2.54 3.4353(11) 158
C20 H20 O2 . 0.95 2.55 2.9095(11) 103
C20 H20 O2 3_655 0.95 2.57 3.2247(11) 127
C8 H8 Cg1 3_555 1.00 2.55 3.4629(9) 151

loop_
_geom_torsion_atom_site_label_1
_geom_torsion_atom_site_label_2
_geom_torsion_atom_site_label_3
_geom_torsion_atom_site_label_4
_geom_torsion
O2 S2 N1 C1 169.27(6)
O1 S2 N1 C1 39.57(7)
C15 S2 N1 C1 -76.06(7)
O2 S2 N1 C4 -41.29(7)
O1 S2 N1 C4 -171.00(6)
C15 S2 N1 C4 73.38(7)
C4 N1 C1 C2 27.87(8)
S2 N1 C1 C2 179.54(5)
N1 C1 C2 C3 -36.40(8)
N1 C1 C2 C5 -149.04(7)
C8 N2 C3 C4 83.45(8)
C6 N2 C3 C4 -154.88(7)
C8 N2 C3 C2 -163.87(6)
C6 N2 C3 C2 -42.20(8)
C1 C2 C3 N2 -83.23(7)
C5 C2 C3 N2 35.59(8)
C1 C2 C3 C4 33.52(8)
C5 C2 C3 C4 152.34(7)
C1 N1 C4 C3 -7.07(8)
S2 N1 C4 C3 -159.32(5)
N2 C3 C4 N1 92.37(7)
C2 C3 C4 N1 -16.91(8)
C1 C2 C5 C6 94.12(9)
C3 C2 C5 C6 -16.90(9)
C8 N2 C6 C5 157.55(7)
C3 N2 C6 C5 32.19(9)
C8 N2 C6 C7B 27.5(4)
C3 N2 C6 C7B -97.9(4)
C8 N2 C6 C7A 41.2(3)
C3 N2 C6 C7A -84.2(3)
C2 C5 C6 N2 -8.31(9)
C2 C5 C6 C7B 116.6(3)
C2 C5 C6 C7A 107.5(2)
N2 C6 C7A S1 -21.2(4)
C5 C6 C7A S1 -134.9(3)
C7B C6 C7A S1 82.3(8)
C7B S1 C7A C6 -78.7(8)
C8 S1 C7A C6 -1.5(4)
N2 C6 C7B S1 -0.6(6)
C5 C6 C7B S1 -122.6(4)
C7A C6 C7B S1 -81.7(8)
C7A S1 C7B C6 83.9(8)
C8 S1 C7B C6 -19.2(5)
C3 N2 C8 C9 -155.78(6)
C6 N2 C8 C9 83.80(7)
C3 N2 C8 S1 79.00(7)
C6 N2 C8 S1 -41.42(7)
C7A S1 C8 N2 24.2(2)
C7B S1 C8 N2 35.2(3)
C7A S1 C8 C9 -98.7(2)
C7B S1 C8 C9 -87.7(3)
N2 C8 C9 C10 -130.23(8)
S1 C8 C9 C10 -9.93(10)
N2 C8 C9 C14 52.71(9)
S1 C8 C9 C14 173.01(6)
C14 C9 C10 C11 0.77(12)
C8 C9 C10 C11 -176.25(7)
C9 C10 C11 C12 0.75(12)
C10 C11 C12 F1 178.86(7)
C10 C11 C12 C13 -1.79(13)
F1 C12 C13 C14 -179.42(7)
C11 C12 C13 C14 1.22(13)
C12 C13 C14 C9 0.39(12)
C10 C9 C14 C13 -1.35(12)
C8 C9 C14 C13 175.84(7)
O2 S2 C15 C20 18.71(8)
O1 S2 C15 C20 149.37(7)
N1 S2 C15 C20 -95.30(7)
O2 S2 C15 C16 -161.48(7)
O1 S2 C15 C16 -30.81(8)
N1 S2 C15 C16 84.52(7)
C20 C15 C16 C17 -1.53(12)
S2 C15 C16 C17 178.66(6)
C15 C16 C17 C18 0.14(13)
C16 C17 C18 C19 1.09(13)
C17 C18 C19 C20 -0.93(14)
C18 C19 C20 C15 -0.45(13)
C16 C15 C20 C19 1.69(12)
S2 C15 C20 C19 -178.50(7)
